data_7718999
loop_
_publ_author_name
'P&#xe9;rez, Rafael'
'Dahmani, Houari'
'B&#xe9;langer-Chabot, Guillaume'

_publ_section_title
;
 Nitrated triarylphosphine oxides: accessible triarylphosphoryl molecules
 with up to six nitro groups.
;
_journal_issue 35
_journal_name_full 'Dalton transactions (Cambridge, England : 2003)'
_journal_page_first 13030
_journal_page_last 13034
_journal_paper_doi 10.1039/d5dt01277e
_journal_volume 54
_journal_year 2025
_chemical_formula_moiety 'C21 H15 N6 O16 P'
_chemical_formula_sum 'C21 H15 N6 O16 P'
_chemical_formula_weight 638.36
_space_group_crystal_system monoclinic
_space_group_IT_number 14
_space_group_name_Hall '-P 2ybc'
_space_group_name_H-M_alt 'P 1 21/c 1'
_atom_sites_solution_hydrogens geom
_atom_sites_solution_primary dual
_audit_creation_date 2025-05-19
_audit_creation_method
;
Olex2 1.5
(compiled 2025.04.05 svn.rf049d14d for OlexSys, GUI svn.r7224)
;
_audit_update_record
;
2025-05-19 deposited with the CCDC.	2025-07-03 downloaded from the CCDC.
;
_cell_angle_alpha 90
_cell_angle_beta 112.173(8)
_cell_angle_gamma 90
_cell_formula_units_Z 8
_cell_length_a 15.7330(11)
_cell_length_b 18.9676(10)
_cell_length_c 19.2993(13)
_cell_measurement_reflns_used 7416
_cell_measurement_temperature 297.15
_cell_measurement_theta_max 25.9720
_cell_measurement_theta_min 2.2970
_cell_volume 5333.3(7)
_computing_cell_refinement 'CrysAlisPro 1.171.43.125a (Rigaku OD, 2024)'
_computing_data_collection 'CrysAlisPro system (CCD 43.141a 64-bit (release 04-10-2024))'
_computing_data_reduction 'CrysAlisPro 1.171.43.125a (Rigaku OD, 2024)'
_computing_molecular_graphics 'Olex2 1.5 (Dolomanov et al., 2009)'
_computing_publication_material 'Olex2 1.5 (Dolomanov et al., 2009)'
_computing_structure_refinement 'XL  (Sheldrick, 2008)'
_computing_structure_solution 'SHELXT 2014/5 (Sheldrick, 2014)'
_diffrn_ambient_temperature 297.15
_diffrn_detector 'Hybrid Pixel Array Detector'
_diffrn_detector_area_resol_mean 10.0000
_diffrn_measured_fraction_theta_full 1.000
_diffrn_measured_fraction_theta_max 1.000
_diffrn_measurement_details
;
List of Runs (angles in degrees, time in seconds):

  # Type    Start    End  Width  t~exp~   \w     \q     \k     \f   Frames
#--------------------------------------------------------------------------
  1  \w     -1.00 107.00   0.50  120.00    --   20.00  54.00-150.00  216
  2  \w    -71.00  49.00   0.50  120.00    --   20.00  54.00 -90.00  240
  3  \w    -45.00 101.00   0.50  120.00    --   20.00  54.00 -60.00  292
  4  \w    -50.00 -25.00   0.50  120.00    --   20.00  54.00-120.00   50
  5  \w      7.00  46.00   0.50  120.00    --   20.00  54.00-120.00   78
  6  \w    -44.00 -19.00   0.50  120.00    --   20.00  54.00  90.00   50
  7  \w     -3.00  22.00   0.50  120.00    --   20.00  54.00  90.00   50
  8  \w     45.00  70.00   0.50  120.00    --   20.00  54.00  90.00   50
  9  \w     25.00  83.00   0.50  120.00    --   20.00  54.00 -30.00  116
 10  \w    -52.00 -27.00   0.50  120.00    --   20.00  54.00-150.00   50
;
_diffrn_measurement_device 'two-circle diffractometer'
_diffrn_measurement_device_type 'XtaLAB Mini II'
_diffrn_measurement_method '\w scans'
_diffrn_orient_matrix_type 'CrysAlisPro convention (1999,Acta A55,543-557)'
_diffrn_orient_matrix_UB_11 -0.0190499000
_diffrn_orient_matrix_UB_12 0.0284167000
_diffrn_orient_matrix_UB_13 0.0132070000
_diffrn_orient_matrix_UB_21 0.0419346000
_diffrn_orient_matrix_UB_22 0.0187255000
_diffrn_orient_matrix_UB_23 0.0098142000
_diffrn_orient_matrix_UB_31 -0.0157856000
_diffrn_orient_matrix_UB_32 0.0154971000
_diffrn_orient_matrix_UB_33 -0.0361203000
_diffrn_radiation_monochromator graphite
_diffrn_radiation_probe x-ray
_diffrn_radiation_type 'Mo K\a'
_diffrn_radiation_wavelength 0.71073
_diffrn_reflns_av_R_equivalents 0.0991
_diffrn_reflns_av_unetI/netI 0.1397
_diffrn_reflns_Laue_measured_fraction_full 1.000
_diffrn_reflns_Laue_measured_fraction_max 1.000
_diffrn_reflns_limit_h_max 18
_diffrn_reflns_limit_h_min -18
_diffrn_reflns_limit_k_max 22
_diffrn_reflns_limit_k_min -22
_diffrn_reflns_limit_l_max 22
_diffrn_reflns_limit_l_min -22
_diffrn_reflns_number 41198
_diffrn_reflns_point_group_measured_fraction_full 1.000
_diffrn_reflns_point_group_measured_fraction_max 1.000
_diffrn_reflns_theta_full 25.025
_diffrn_reflns_theta_max 25.025
_diffrn_reflns_theta_min 1.566
_diffrn_source 'fine-focus sealed X-ray tube'
_diffrn_source_type 'Rigaku (Mo) X-ray Source'
_exptl_absorpt_coefficient_mu 0.195
_exptl_absorpt_correction_T_max 0.979
_exptl_absorpt_correction_T_min 0.951
_exptl_absorpt_correction_type analytical
_exptl_absorpt_process_details
;
CrysAlisPro 1.171.43.125a (Rigaku Oxford Diffraction, 2024)
Analytical numeric absorption correction using a multifaceted crystal
model based on expressions derived by R.C. Clark & J.S. Reid.
(Clark, R. C. & Reid, J. S. (1995). Acta Cryst. A51, 887-897)
Empirical absorption correction using spherical harmonics,
implemented in SCALE3 ABSPACK scaling algorithm.
;
_exptl_crystal_colour 'translucent colourless'
_exptl_crystal_density_diffrn 1.590
_exptl_crystal_description block
_exptl_crystal_F_000 2608
_exptl_crystal_size_max 0.36
_exptl_crystal_size_mid 0.25
_exptl_crystal_size_min 0.13
_refine_diff_density_max 0.330
_refine_diff_density_min -0.277
_refine_diff_density_rms 0.056
_refine_ls_extinction_method none
_refine_ls_goodness_of_fit_ref 0.977
_refine_ls_hydrogen_treatment constr
_refine_ls_matrix_type full
_refine_ls_number_parameters 799
_refine_ls_number_reflns 9425
_refine_ls_number_restraints 0
_refine_ls_restrained_S_all 0.977
_refine_ls_R_factor_all 0.2049
_refine_ls_R_factor_gt 0.0791
_refine_ls_shift/su_max 0.000
_refine_ls_shift/su_mean 0.000
_refine_ls_structure_factor_coef Fsqd
_refine_ls_weighting_details 'w=1/[\s^2^(Fo^2^)+(0.0773P)^2^] where P=(Fo^2^+2Fc^2^)/3'
_refine_ls_weighting_scheme calc
_refine_ls_wR_factor_gt 0.1459
_refine_ls_wR_factor_ref 0.1849
_reflns_Friedel_coverage 0.000
_reflns_number_gt 3880
_reflns_number_total 9425
_reflns_threshold_expression 'I > 2\s(I)'
_cod_data_source_file d5dt01277e2.cif
_cod_data_source_block 2OMe
_cod_depositor_comments 'Adding full bibliography for 7718995--7718999.cif.'
_cod_database_code 7718999
_shelx_shelxl_version_number 2014/7
_chemical_oxdiff_formula PC21H15N6O16
_shelx_space_group_comment
;
The symmetry employed for this shelxl refinement is uniquely defined
by the following loop, which should always be used as a source of
symmetry information in preference to the above space-group names.
They are only intended as comments.
;
_cell_oxdiff_angle_alpha 89.981(4)
_cell_oxdiff_angle_beta 112.199(5)
_cell_oxdiff_angle_gamma 89.986(5)
_cell_oxdiff_length_a 15.7342(9)
_cell_oxdiff_length_b 18.9682(11)
_cell_oxdiff_length_c 19.3009(10)
_cell_oxdiff_measurement_reflns_used 7415
_cell_oxdiff_volume 5333.4(5)
_shelx_estimated_absorpt_t_max 0.975
_shelx_estimated_absorpt_t_min 0.933
_olex2_refinement_description
;
1. Fixed Uiso
 At 1.2 times of:
  All C(H) groups
 At 1.5 times of:
  All C(H,H,H) groups
2.a Aromatic/amide H refined with riding coordinates:
 C4(H4), C6(H6), C13(H13), C11(H11), C18(H18), C20(H20), C30(H30), C39(H39),
 C37(H37), C25(H25), C27(H27), C32(H32)
2.b Idealised Me refined as rotating group:
 C42(H42A,H42B,H42C), C7(H7A,H7B,H7C), C14(H14A,H14B,H14C), C28(H28A,H28B,
 H28C), C02A(H02A,H02B,H02C), C35(H35A,H35B,H35C)
;
_olex2_submission_special_instructions 'No special instructions were received'
_oxdiff_exptl_absorpt_empirical_details
;
Empirical correction (ABSPACK) includes:
- Absorption correction using spherical harmonics
- Frame scaling
;
_oxdiff_exptl_absorpt_empirical_full_max 1.464
_oxdiff_exptl_absorpt_empirical_full_min 0.658

loop_
_space_group_symop_operation_xyz
'x, y, z'
'-x, y+1/2, -z+1/2'
'-x, -y, -z'
'x, -y-1/2, z-1/2'

loop_
_atom_site_label
_atom_site_type_symbol
_atom_site_fract_x
_atom_site_fract_y
_atom_site_fract_z
_atom_site_U_iso_or_equiv
_atom_site_adp_type
_atom_site_occupancy
_atom_site_site_symmetry_order
_atom_site_calc_flag
_atom_site_refinement_flags_posn
_atom_site_refinement_flags_adp
_atom_site_refinement_flags_occupancy
_atom_site_disorder_assembly
_atom_site_disorder_group
P1 P 0.68146(9) 0.61162(7) 0.42825(7) 0.0441(4) Uani 1 1 d . . . . .
O1 O 0.7502(2) 0.58400(17) 0.49891(17) 0.0520(9) Uani 1 1 d . . . . .
P2 P 0.01328(10) 0.61758(7) 0.12319(7) 0.0443(4) Uani 1 1 d . . . . .
O2 O 1.0154(3) 0.6720(2) 0.4556(3) 0.0763(13) Uani 1 1 d . . . . .
N2 N 0.9754(3) 0.6825(2) 0.3886(3) 0.0572(13) Uani 1 1 d . . . . .
N3 N 0.6474(5) 0.3731(3) 0.2811(3) 0.0882(18) Uani 1 1 d . . . . .
N4 N 0.3672(4) 0.4969(4) 0.2538(3) 0.0657(15) Uani 1 1 d . . . . .
N5 N 0.4317(4) 0.6707(3) 0.5360(3) 0.0768(17) Uani 1 1 d . . . . .
N7 N 0.0084(4) 0.8524(3) 0.2670(3) 0.0604(14) Uani 1 1 d . . . . .
N8 N 0.3015(4) 0.7353(3) 0.3311(3) 0.0873(18) Uani 1 1 d . . . . .
N9 N -0.2943(4) 0.5559(3) 0.1478(4) 0.0855(18) Uani 1 1 d . . . . .
C41 C 0.1588(4) 0.5880(3) 0.0811(3) 0.0507(15) Uani 1 1 d . . . . .
C42 C 0.1558(5) 0.6946(4) 0.0131(4) 0.134(3) Uani 1 1 d . . . . .
H42A H 0.1554 0.6612 -0.0244 0.200 Uiso 1 1 calc R U . . .
H42B H 0.2076 0.7255 0.0241 0.200 Uiso 1 1 calc R U . . .
H42C H 0.1002 0.7218 -0.0051 0.200 Uiso 1 1 calc R U . . .
O3 O 1.0160(3) 0.6917(2) 0.3460(2) 0.0834(14) Uani 1 1 d . . . . .
C4 C 0.8288(4) 0.7098(3) 0.2877(3) 0.0504(14) Uani 1 1 d . . . . .
H4 H 0.8602 0.7271 0.2589 0.061 Uiso 1 1 calc R U . . .
O5 O 0.7125(3) 0.7426(3) 0.1410(3) 0.128(2) Uani 1 1 d . . . . .
C10 C 0.6046(4) 0.4336(3) 0.3014(3) 0.0538(15) Uani 1 1 d . . . . .
O11 O 0.7499(3) 0.48752(18) 0.3788(2) 0.0553(10) Uani 1 1 d . . . . .
N11 N 0.1436(4) 0.3660(3) 0.1025(2) 0.0626(15) Uani 1 1 d . . . . .
C33 C -0.0580(4) 0.5193(3) 0.2826(3) 0.0455(14) Uani 1 1 d . . . . .
C7 C 0.5306(4) 0.6738(3) 0.2057(3) 0.085(2) Uani 1 1 d . . . . .
H7A H 0.5160 0.7186 0.1808 0.128 Uiso 1 1 calc R U . . .
H7B H 0.4755 0.6522 0.2059 0.128 Uiso 1 1 calc R U . . .
H7C H 0.5581 0.6438 0.1798 0.128 Uiso 1 1 calc R U . . .
O8 O 0.6012(4) 0.3202(3) 0.2599(4) 0.151(3) Uani 1 1 d . . . . .
C36 C 0.0978(3) 0.5596(3) 0.1109(3) 0.0439(13) Uani 1 1 d . . . . .
C12 C 0.4680(4) 0.4949(3) 0.2857(3) 0.0492(14) Uani 1 1 d . . . . .
C6 C 0.8301(4) 0.6548(2) 0.4003(3) 0.0417(13) Uani 1 1 d . . . . .
H6 H 0.8631 0.6374 0.4480 0.050 Uiso 1 1 calc R U . . .
O7 O 0.7255(4) 0.3785(3) 0.2833(3) 0.125(2) Uani 1 1 d . . . . .
C3 C 0.7349(4) 0.7129(3) 0.2619(3) 0.0477(14) Uani 1 1 d . . . . .
O4 O 0.6329(4) 0.7965(3) 0.1923(3) 0.1098(18) Uani 1 1 d . . . . .
C31 C -0.1926(4) 0.5493(3) 0.1809(4) 0.0571(16) Uani 1 1 d . . . . .
O32 O 0.1617(3) 0.6590(2) 0.0775(2) 0.0738(12) Uani 1 1 d . . . . .
C2 C 0.6852(4) 0.6852(3) 0.3022(3) 0.0451(14) Uani 1 1 d . . . . .
C1 C 0.7356(4) 0.6551(3) 0.3726(3) 0.0424(13) Uani 1 1 d . . . . .
C13 C 0.5164(4) 0.5490(3) 0.3308(3) 0.0443(13) Uani 1 1 d . . . . .
H13 H 0.4857 0.5882 0.3387 0.053 Uiso 1 1 calc R U . . .
O14 O 0.4931(3) 0.9032(2) 0.4498(3) 0.1057(17) Uani 1 1 d . . . . .
C14 C 0.7950(4) 0.4372(3) 0.4383(3) 0.083(2) Uani 1 1 d . . . . .
H14A H 0.7768 0.3903 0.4203 0.124 Uiso 1 1 calc R U . . .
H14B H 0.7776 0.4465 0.4800 0.124 Uiso 1 1 calc R U . . .
H14C H 0.8603 0.4417 0.4537 0.124 Uiso 1 1 calc R U . . .
O15 O 0.5986(3) 0.8871(2) 0.4043(2) 0.0903(15) Uani 1 1 d . . . . .
C15 C 0.6051(3) 0.6739(3) 0.4461(3) 0.0410(13) Uani 1 1 d . . . . .
O16 O 0.5533(2) 0.57848(19) 0.49483(18) 0.0543(10) Uani 1 1 d . . . . .
C16 C 0.5513(3) 0.6492(3) 0.4840(3) 0.0447(13) Uani 1 1 d . . . . .
O17 O -0.0740(3) 0.8553(2) 0.2345(2) 0.0853(15) Uani 1 1 d . . . . .
C17 C 0.4974(4) 0.6960(3) 0.5044(3) 0.0507(15) Uani 1 1 d . . . . .
O18 O 0.0528(3) 0.8933(2) 0.3159(3) 0.0884(15) Uani 1 1 d . . . . .
C40 C 0.2142(4) 0.5427(3) 0.0594(3) 0.0569(16) Uani 1 1 d . . . . .
N10 N -0.0210(3) 0.4890(3) 0.3588(3) 0.0624(14) Uani 1 1 d . . . . .
C9 C 0.6567(4) 0.4868(3) 0.3494(3) 0.0473(14) Uani 1 1 d . . . . .
O10 O 0.3262(3) 0.4422(3) 0.2310(3) 0.1007(17) Uani 1 1 d . . . . .
C11 C 0.5110(4) 0.4369(3) 0.2717(3) 0.0573(16) Uani 1 1 d . . . . .
H11 H 0.4769 0.4002 0.2423 0.069 Uiso 1 1 calc R U . . .
O12 O 0.4057(4) 0.6114(3) 0.5269(4) 0.148(3) Uani 1 1 d . . . . .
N12 N 0.2851(5) 0.5714(3) 0.0334(4) 0.0885(19) Uani 1 1 d . . . . .
C5 C 0.8756(4) 0.6806(2) 0.3569(3) 0.0424(13) Uani 1 1 d . . . . .
O6 O 0.5943(3) 0.68399(18) 0.28193(19) 0.0583(10) Uani 1 1 d . . . . .
N6 N 0.5477(4) 0.8671(3) 0.4350(3) 0.0671(14) Uani 1 1 d . . . . .
C18 C 0.4983(4) 0.7675(3) 0.4913(3) 0.0543(15) Uani 1 1 d . . . . .
H18 H 0.4632 0.7986 0.5065 0.065 Uiso 1 1 calc R U . . .
O19 O 0.3307(4) 0.7833(3) 0.3728(3) 0.176(3) Uani 1 1 d . . . . .
C19 C 0.5525(4) 0.7907(3) 0.4551(3) 0.0499(14) Uani 1 1 d . . . . .
O20 O 0.3469(3) 0.6883(3) 0.3247(3) 0.125(2) Uani 1 1 d . . . . .
C20 C 0.6048(3) 0.7463(3) 0.4315(3) 0.0476(14) Uani 1 1 d . . . . .
H20 H 0.6399 0.7641 0.4061 0.057 Uiso 1 1 calc R U . . .
O21 O -0.0735(2) 0.73806(16) 0.15977(18) 0.0479(9) Uani 1 1 d . . . . .
O22 O -0.0512(2) 0.64169(17) 0.04987(17) 0.0567(10) Uani 1 1 d . . . . .
C22 C 0.0728(4) 0.6871(2) 0.1883(3) 0.0402(13) Uani 1 1 d . . . . .
C8 C 0.6113(4) 0.5446(3) 0.3647(3) 0.0394(13) Uani 1 1 d . . . . .
O9 O 0.3303(3) 0.5515(3) 0.2533(3) 0.129(2) Uani 1 1 d . . . . .
C30 C -0.1419(4) 0.5744(3) 0.1419(3) 0.0535(15) Uani 1 1 d . . . . .
H30 H -0.1712 0.5928 0.0940 0.064 Uiso 1 1 calc R U . . .
O31 O 0.3455(4) 0.6027(4) 0.0743(4) 0.170(3) Uani 1 1 d . . . . .
O13 O 0.4055(3) 0.7103(3) 0.5711(3) 0.127(2) Uani 1 1 d . . . . .
C38 C 0.1472(4) 0.4442(3) 0.0944(3) 0.0497(15) Uani 1 1 d . . . . .
N1 N 0.6900(4) 0.7533(3) 0.1918(3) 0.0726(16) Uani 1 1 d . . . . .
C39 C 0.2085(4) 0.4702(3) 0.0660(3) 0.0583(16) Uani 1 1 d . . . . .
H39 H 0.2454 0.4400 0.0515 0.070 Uiso 1 1 calc R U . . .
O24 O -0.3358(3) 0.5368(3) 0.1858(3) 0.124(2) Uani 1 1 d . . . . .
C37 C 0.0914(4) 0.4862(3) 0.1166(3) 0.0488(14) Uani 1 1 d . . . . .
H37 H 0.0500 0.4665 0.1351 0.059 Uiso 1 1 calc R U . . .
C23 C 0.0183(4) 0.7424(3) 0.1969(3) 0.0405(13) Uani 1 1 d . . . . .
C24 C 0.0607(4) 0.7954(3) 0.2497(3) 0.0430(13) Uani 1 1 d . . . . .
O25 O -0.0184(4) 0.4274(3) 0.3653(3) 0.133(2) Uani 1 1 d . . . . .
C25 C 0.1526(4) 0.7925(3) 0.2913(3) 0.0524(15) Uani 1 1 d . . . . .
H25 H 0.1802 0.8281 0.3255 0.063 Uiso 1 1 calc R U . . .
O26 O -0.0043(5) 0.5254(3) 0.4098(3) 0.145(2) Uani 1 1 d . . . . .
O23 O -0.3284(3) 0.5825(4) 0.0872(3) 0.141(2) Uani 1 1 d . . . . .
C26 C 0.2043(4) 0.7376(3) 0.2829(3) 0.0532(15) Uani 1 1 d . . . . .
O27 O 0.0895(2) 0.54554(17) 0.27080(19) 0.0530(10) Uani 1 1 d . . . . .
C27 C 0.1649(4) 0.6847(3) 0.2319(3) 0.0481(14) Uani 1 1 d . . . . .
H27 H 0.2007 0.6475 0.2270 0.058 Uiso 1 1 calc R U . . .
O28 O 0.0782(4) 0.3428(2) 0.1143(2) 0.0919(16) Uani 1 1 d . . . . .
C32 C -0.1521(4) 0.5207(3) 0.2509(3) 0.0600(16) Uani 1 1 d . . . . .
H32 H -0.1873 0.5028 0.2762 0.072 Uiso 1 1 calc R U . . .
C28 C -0.1139(4) 0.7816(3) 0.0925(3) 0.0668(17) Uani 1 1 d . . . . .
H28A H -0.0867 0.7695 0.0572 0.100 Uiso 1 1 calc R U . . .
H28B H -0.1026 0.8305 0.1058 0.100 Uiso 1 1 calc R U . . .
H28C H -0.1789 0.7734 0.0706 0.100 Uiso 1 1 calc R U . . .
O29 O 0.2055(3) 0.3319(2) 0.0956(2) 0.0869(15) Uani 1 1 d . . . . .
C29 C -0.0474(4) 0.5722(3) 0.1738(3) 0.0426(13) Uani 1 1 d . . . . .
O30 O 0.2742(5) 0.5570(4) -0.0299(4) 0.183(3) Uani 1 1 d . . . . .
C02A C 0.5991(4) 0.5544(3) 0.5710(3) 0.0790(19) Uani 1 1 d . . . . .
H02A H 0.5873 0.5050 0.5739 0.118 Uiso 1 1 calc R U . . .
H02B H 0.5763 0.5802 0.6033 0.118 Uiso 1 1 calc R U . . .
H02C H 0.6639 0.5620 0.5866 0.118 Uiso 1 1 calc R U . . .
C34 C -0.0020(4) 0.5438(3) 0.2465(3) 0.0443(14) Uani 1 1 d . . . . .
C35 C 0.1504(4) 0.5254(4) 0.3420(4) 0.108(3) Uani 1 1 d . . . . .
H35A H 0.2123 0.5331 0.3459 0.163 Uiso 1 1 calc R U . . .
H35B H 0.1418 0.4763 0.3497 0.163 Uiso 1 1 calc R U . . .
H35C H 0.1388 0.5529 0.3792 0.163 Uiso 1 1 calc R U . . .

loop_
_atom_site_aniso_label
_atom_site_aniso_U_11
_atom_site_aniso_U_22
_atom_site_aniso_U_33
_atom_site_aniso_U_23
_atom_site_aniso_U_13
_atom_site_aniso_U_12
P1 0.0465(9) 0.0475(10) 0.0393(8) -0.0007(8) 0.0174(7) -0.0092(8)
O1 0.057(2) 0.055(2) 0.040(2) 0.0047(19) 0.0135(19) -0.0056(19)
P2 0.0553(10) 0.0337(9) 0.0401(9) 0.0013(7) 0.0137(8) 0.0003(8)
O2 0.057(3) 0.088(3) 0.077(3) 0.004(3) 0.018(2) -0.011(2)
N2 0.063(4) 0.043(3) 0.071(4) 0.002(3) 0.032(3) -0.004(3)
N3 0.094(5) 0.067(4) 0.116(5) -0.027(4) 0.053(4) 0.000(4)
N4 0.052(4) 0.083(5) 0.052(3) -0.010(3) 0.007(3) -0.011(4)
N5 0.088(4) 0.078(5) 0.088(4) -0.018(4) 0.060(4) -0.009(4)
N7 0.094(4) 0.037(3) 0.064(4) 0.000(3) 0.045(4) 0.003(4)
N8 0.076(5) 0.069(5) 0.087(5) -0.029(4) -0.004(4) 0.004(4)
N9 0.054(4) 0.108(5) 0.091(5) 0.006(4) 0.023(4) -0.002(4)
C41 0.070(4) 0.036(4) 0.047(3) 0.003(3) 0.022(3) 0.002(3)
C42 0.184(9) 0.086(6) 0.156(8) 0.062(6) 0.093(7) 0.025(6)
O3 0.078(3) 0.096(3) 0.098(3) 0.024(3) 0.058(3) 0.000(3)
C4 0.067(4) 0.041(4) 0.051(4) 0.000(3) 0.031(3) -0.005(3)
O5 0.088(4) 0.242(7) 0.058(3) 0.042(4) 0.034(3) 0.012(4)
C10 0.059(4) 0.048(4) 0.059(4) -0.009(3) 0.028(3) -0.002(3)
O11 0.052(3) 0.056(3) 0.059(2) 0.004(2) 0.021(2) 0.001(2)
N11 0.097(5) 0.037(4) 0.047(3) -0.002(3) 0.020(3) 0.009(3)
C33 0.052(4) 0.037(3) 0.049(4) 0.004(3) 0.021(3) 0.003(3)
C7 0.068(4) 0.102(6) 0.066(5) 0.022(4) 0.002(4) 0.008(4)
O8 0.169(6) 0.071(4) 0.241(7) -0.069(4) 0.109(5) -0.027(4)
C36 0.057(4) 0.030(3) 0.042(3) -0.003(3) 0.016(3) -0.001(3)
C12 0.050(4) 0.060(4) 0.038(3) -0.002(3) 0.017(3) -0.006(3)
C6 0.060(4) 0.029(3) 0.042(3) -0.006(3) 0.026(3) -0.008(3)
O7 0.102(4) 0.109(4) 0.182(5) -0.070(4) 0.073(4) 0.002(4)
C3 0.063(4) 0.040(3) 0.041(3) 0.001(3) 0.021(3) -0.004(3)
O4 0.146(5) 0.076(4) 0.099(4) 0.031(3) 0.037(4) 0.017(3)
C31 0.045(4) 0.054(4) 0.071(4) 0.004(3) 0.021(4) 0.001(3)
O32 0.122(4) 0.038(3) 0.084(3) 0.002(2) 0.065(3) -0.001(2)
C2 0.045(4) 0.048(4) 0.045(4) -0.007(3) 0.019(3) -0.009(3)
C1 0.044(3) 0.044(3) 0.037(3) -0.002(3) 0.012(3) -0.004(3)
C13 0.046(4) 0.050(4) 0.035(3) -0.002(3) 0.014(3) -0.005(3)
O14 0.101(4) 0.063(3) 0.163(5) -0.003(3) 0.062(4) 0.015(3)
C14 0.071(5) 0.089(5) 0.082(5) 0.018(4) 0.022(4) 0.011(4)
O15 0.112(4) 0.066(3) 0.109(4) 0.018(3) 0.060(3) 0.000(3)
C15 0.049(3) 0.040(4) 0.034(3) 0.002(3) 0.016(3) -0.006(3)
O16 0.069(3) 0.052(3) 0.043(2) -0.001(2) 0.022(2) -0.011(2)
C16 0.047(3) 0.050(4) 0.031(3) 0.002(3) 0.008(3) -0.004(3)
O17 0.093(3) 0.080(3) 0.080(3) 0.001(3) 0.029(3) 0.036(3)
C17 0.049(4) 0.067(4) 0.041(3) -0.008(3) 0.022(3) -0.011(3)
O18 0.121(4) 0.045(3) 0.116(4) -0.033(3) 0.064(3) -0.013(3)
C40 0.068(4) 0.058(4) 0.052(4) -0.003(3) 0.030(3) 0.009(4)
N10 0.091(4) 0.044(4) 0.060(4) 0.000(3) 0.037(3) 0.008(3)
C9 0.045(4) 0.053(4) 0.043(3) 0.005(3) 0.017(3) -0.005(3)
O10 0.071(3) 0.091(4) 0.105(4) -0.015(3) -0.007(3) -0.032(3)
C11 0.065(4) 0.059(4) 0.049(4) -0.016(3) 0.021(3) -0.018(4)
O12 0.183(6) 0.100(4) 0.242(7) -0.028(5) 0.171(6) -0.043(4)
N12 0.094(5) 0.098(5) 0.091(5) -0.015(4) 0.055(5) 0.004(4)
C5 0.042(3) 0.034(3) 0.054(4) -0.009(3) 0.022(3) -0.007(3)
O6 0.052(3) 0.073(3) 0.045(2) 0.004(2) 0.013(2) -0.005(2)
N6 0.070(4) 0.052(4) 0.073(4) -0.006(3) 0.021(3) -0.008(3)
C18 0.050(4) 0.068(5) 0.042(3) -0.011(3) 0.014(3) -0.003(3)
O19 0.119(5) 0.144(6) 0.170(6) -0.098(5) -0.052(4) 0.033(4)
C19 0.048(4) 0.050(4) 0.046(3) -0.004(3) 0.011(3) -0.003(3)
O20 0.071(4) 0.092(4) 0.163(5) -0.041(4) -0.010(3) 0.021(3)
C20 0.048(3) 0.055(4) 0.039(3) -0.004(3) 0.015(3) -0.008(3)
O21 0.048(2) 0.039(2) 0.052(2) 0.0151(19) 0.0138(19) 0.0097(19)
O22 0.074(3) 0.042(2) 0.041(2) 0.0063(18) 0.007(2) 0.007(2)
C22 0.053(4) 0.029(3) 0.040(3) 0.001(3) 0.018(3) -0.004(3)
C8 0.045(3) 0.038(3) 0.038(3) 0.003(3) 0.019(3) -0.002(3)
O9 0.057(3) 0.115(5) 0.169(6) -0.048(4) -0.008(3) 0.019(3)
C30 0.060(4) 0.038(4) 0.054(4) -0.004(3) 0.011(3) -0.004(3)
O31 0.131(5) 0.236(8) 0.158(6) -0.082(5) 0.072(5) -0.093(5)
O13 0.137(5) 0.140(5) 0.151(5) -0.045(4) 0.109(4) -0.030(4)
C38 0.074(4) 0.034(4) 0.032(3) -0.003(3) 0.010(3) 0.005(3)
N1 0.075(4) 0.086(5) 0.056(4) 0.014(4) 0.024(3) -0.008(3)
C39 0.082(5) 0.040(4) 0.051(4) -0.007(3) 0.023(4) 0.016(3)
O24 0.060(3) 0.178(6) 0.137(5) 0.022(4) 0.040(3) 0.001(3)
C37 0.065(4) 0.034(3) 0.042(3) -0.008(3) 0.014(3) -0.003(3)
C23 0.046(4) 0.039(4) 0.036(3) 0.013(3) 0.015(3) 0.002(3)
C24 0.058(4) 0.031(3) 0.045(3) 0.001(3) 0.025(3) 0.008(3)
O25 0.244(7) 0.059(3) 0.086(4) 0.025(3) 0.053(4) 0.038(4)
C25 0.070(4) 0.040(4) 0.046(4) -0.001(3) 0.021(3) -0.006(3)
O26 0.270(7) 0.080(4) 0.054(3) -0.006(3) 0.027(4) 0.021(4)
O23 0.063(3) 0.209(7) 0.123(5) 0.058(5) 0.002(3) 0.009(3)
C26 0.045(4) 0.052(4) 0.049(4) 0.001(3) 0.003(3) 0.001(3)
O27 0.045(2) 0.060(3) 0.049(2) 0.016(2) 0.013(2) 0.006(2)
C27 0.059(4) 0.035(3) 0.048(4) -0.003(3) 0.017(3) -0.005(3)
O28 0.162(5) 0.044(3) 0.102(4) 0.006(2) 0.086(4) 0.002(3)
C32 0.063(4) 0.052(4) 0.076(5) 0.007(3) 0.038(4) -0.005(3)
C28 0.066(4) 0.065(4) 0.059(4) 0.020(3) 0.011(3) 0.016(3)
O29 0.087(3) 0.052(3) 0.101(4) -0.006(2) 0.011(3) 0.022(3)
C29 0.048(4) 0.038(3) 0.037(3) 0.002(3) 0.010(3) 0.003(3)
O30 0.200(7) 0.266(8) 0.124(5) -0.037(5) 0.106(5) -0.065(6)
C02A 0.109(5) 0.073(5) 0.054(4) 0.017(4) 0.030(4) -0.002(4)
C34 0.048(4) 0.030(3) 0.053(4) -0.001(3) 0.018(3) 0.008(3)
C35 0.053(4) 0.168(8) 0.081(5) 0.058(5) -0.001(4) 0.000(5)

loop_
_atom_type_symbol
_atom_type_description
_atom_type_scat_dispersion_real
_atom_type_scat_dispersion_imag
_atom_type_scat_source
C C 0.0033 0.0016 'International Tables Vol C Tables 4.2.6.8 and 6.1.1.4'
H H 0.0000 0.0000 'International Tables Vol C Tables 4.2.6.8 and 6.1.1.4'
N N 0.0061 0.0033 'International Tables Vol C Tables 4.2.6.8 and 6.1.1.4'
O O 0.0106 0.0060 'International Tables Vol C Tables 4.2.6.8 and 6.1.1.4'
P P 0.1023 0.0942 'International Tables Vol C Tables 4.2.6.8 and 6.1.1.4'

loop_
_exptl_crystal_face_index_h
_exptl_crystal_face_index_k
_exptl_crystal_face_index_l
_exptl_crystal_face_perp_dist
0 1 0 0.0888
0 -1 0 0.0430
0 0 -1 0.1700
0 2 -1 0.1181
0 -1 1 0.1064
0 -2 1 0.0840
1 1 2 0.1177
-1 -1 -2 0.1332
-1 -2 0 0.0818
1 1 0 0.0822
-1 -1 0 0.1023
-2 -1 1 0.0967
2 1 -1 0.1204
-1 0 1 0.1305
1 0 -1 0.1423
-1 1 -1 0.1204
-2 1 0 0.1026
0 1 1 0.1169

loop_
_geom_angle_atom_site_label_1
_geom_angle_atom_site_label_2
_geom_angle_atom_site_label_3
_geom_angle
_geom_angle_site_symmetry_1
_geom_angle_site_symmetry_3
_geom_angle_publ_flag
O1 P1 C1 111.4(2) . . ?
O1 P1 C15 111.3(2) . . ?
O1 P1 C8 114.8(2) . . ?
C1 P1 C15 108.2(2) . . ?
C1 P1 C8 102.8(2) . . ?
C15 P1 C8 107.9(2) . . ?
C36 P2 C22 108.6(2) . . ?
C36 P2 C29 110.1(2) . . ?
O22 P2 C36 109.8(2) . . ?
O22 P2 C22 115.4(2) . . ?
O22 P2 C29 110.6(2) . . ?
C22 P2 C29 102.1(2) . . ?
O2 N2 O3 122.8(5) . . ?
O2 N2 C5 119.0(5) . . ?
O3 N2 C5 118.2(5) . . ?
O8 N3 C10 117.5(6) . . ?
O8 N3 O7 123.2(6) . . ?
O7 N3 C10 119.3(6) . . ?
O10 N4 C12 118.2(6) . . ?
O9 N4 C12 118.2(6) . . ?
O9 N4 O10 123.6(6) . . ?
O12 N5 C17 120.5(6) . . ?
O13 N5 C17 118.8(6) . . ?
O13 N5 O12 120.7(6) . . ?
O17 N7 O18 124.2(6) . . ?
O17 N7 C24 119.8(6) . . ?
O18 N7 C24 116.0(6) . . ?
O19 N8 C26 116.9(6) . . ?
O20 N8 O19 123.9(7) . . ?
O20 N8 C26 119.1(6) . . ?
O24 N9 C31 117.1(7) . . ?
O23 N9 C31 117.9(6) . . ?
O23 N9 O24 124.9(7) . . ?
O32 C41 C36 116.6(5) . . ?
O32 C41 C40 124.1(5) . . ?
C40 C41 C36 119.2(5) . . ?
H42A C42 H42B 109.5 . . ?
H42A C42 H42C 109.5 . . ?
H42B C42 H42C 109.5 . . ?
O32 C42 H42A 109.5 . . ?
O32 C42 H42B 109.5 . . ?
O32 C42 H42C 109.5 . . ?
C3 C4 H4 120.7 . . ?
C3 C4 C5 118.6(5) . . ?
C5 C4 H4 120.7 . . ?
C9 C10 N3 122.0(6) . . ?
C11 C10 N3 117.2(6) . . ?
C11 C10 C9 120.8(6) . . ?
C9 O11 C14 116.9(4) . . ?
O28 N11 C38 116.5(6) . . ?
O28 N11 O29 126.6(6) . . ?
O29 N11 C38 116.9(6) . . ?
C32 C33 N10 113.9(5) . . ?
C32 C33 C34 123.3(5) . . ?
C34 C33 N10 122.8(5) . . ?
H7A C7 H7B 109.5 . . ?
H7A C7 H7C 109.5 . . ?
H7B C7 H7C 109.5 . . ?
O6 C7 H7A 109.5 . . ?
O6 C7 H7B 109.5 . . ?
O6 C7 H7C 109.5 . . ?
C41 C36 P2 118.1(4) . . ?
C41 C36 C37 119.7(5) . . ?
C37 C36 P2 121.0(4) . . ?
C13 C12 N4 119.9(6) . . ?
C11 C12 N4 118.3(6) . . ?
C11 C12 C13 121.8(5) . . ?
C1 C6 H6 120.2 . . ?
C1 C6 C5 119.7(5) . . ?
C5 C6 H6 120.2 . . ?
C4 C3 C2 122.4(5) . . ?
C4 C3 N1 115.5(5) . . ?
C2 C3 N1 121.9(5) . . ?
C30 C31 N9 119.3(6) . . ?
C32 C31 N9 118.8(6) . . ?
C32 C31 C30 121.9(6) . . ?
C41 O32 C42 122.7(5) . . ?
C3 C2 C1 117.4(5) . . ?
O6 C2 C3 127.4(5) . . ?
O6 C2 C1 115.2(5) . . ?
C6 C1 P1 116.8(4) . . ?
C6 C1 C2 120.4(5) . . ?
C2 C1 P1 122.7(4) . . ?
C12 C13 H13 120.2 . . ?
C12 C13 C8 119.6(5) . . ?
C8 C13 H13 120.2 . . ?
O11 C14 H14A 109.5 . . ?
O11 C14 H14B 109.5 . . ?
O11 C14 H14C 109.5 . . ?
H14A C14 H14B 109.5 . . ?
H14A C14 H14C 109.5 . . ?
H14B C14 H14C 109.5 . . ?
C16 C15 P1 117.3(4) . . ?
C16 C15 C20 118.6(5) . . ?
C20 C15 P1 123.7(4) . . ?
C16 O16 C02A 116.3(4) . . ?
O16 C16 C15 115.6(5) . . ?
O16 C16 C17 124.8(5) . . ?
C17 C16 C15 119.5(5) . . ?
C16 C17 N5 120.8(6) . . ?
C18 C17 N5 117.2(5) . . ?
C18 C17 C16 121.8(5) . . ?
C41 C40 N12 120.5(6) . . ?
C39 C40 C41 121.0(6) . . ?
C39 C40 N12 118.4(5) . . ?
O25 N10 C33 118.6(5) . . ?
O26 N10 C33 119.6(5) . . ?
O26 N10 O25 121.3(6) . . ?
O11 C9 C10 123.4(5) . . ?
O11 C9 C8 117.5(5) . . ?
C8 C9 C10 119.0(5) . . ?
C10 C11 C12 119.2(5) . . ?
C10 C11 H11 120.4 . . ?
C12 C11 H11 120.4 . . ?
O31 N12 C40 119.3(7) . . ?
O31 N12 O30 125.6(8) . . ?
O30 N12 C40 115.0(7) . . ?
C4 C5 N2 119.8(5) . . ?
C4 C5 C6 121.4(5) . . ?
C6 C5 N2 118.5(5) . . ?
C2 O6 C7 123.7(4) . . ?
O14 N6 O15 126.2(6) . . ?
O14 N6 C19 117.2(6) . . ?
O15 N6 C19 116.6(6) . . ?
C17 C18 H18 121.2 . . ?
C19 C18 C17 117.6(5) . . ?
C19 C18 H18 121.2 . . ?
C18 C19 N6 117.8(5) . . ?
C18 C19 C20 122.8(5) . . ?
C20 C19 N6 119.2(5) . . ?
C15 C20 H20 120.2 . . ?
C19 C20 C15 119.6(5) . . ?
C19 C20 H20 120.2 . . ?
C23 O21 C28 117.1(4) . . ?
C23 C22 P2 116.4(4) . . ?
C27 C22 P2 123.3(4) . . ?
C27 C22 C23 120.1(5) . . ?
C13 C8 P1 123.1(4) . . ?
C13 C8 C9 119.5(5) . . ?
C9 C8 P1 117.5(4) . . ?
C31 C30 H30 120.1 . . ?
C31 C30 C29 119.8(5) . . ?
C29 C30 H30 120.1 . . ?
C39 C38 N11 117.3(5) . . ?
C39 C38 C37 123.3(5) . . ?
C37 C38 N11 119.4(6) . . ?
O5 N1 C3 118.8(6) . . ?
O5 N1 O4 125.1(7) . . ?
O4 N1 C3 116.1(6) . . ?
C40 C39 H39 120.9 . . ?
C38 C39 C40 118.2(5) . . ?
C38 C39 H39 120.9 . . ?
C36 C37 H37 120.7 . . ?
C38 C37 C36 118.6(5) . . ?
C38 C37 H37 120.7 . . ?
O21 C23 C22 118.1(5) . . ?
O21 C23 C24 123.2(5) . . ?
C22 C23 C24 118.3(5) . . ?
C23 C24 N7 122.4(5) . . ?
C25 C24 N7 117.1(5) . . ?
C25 C24 C23 120.4(5) . . ?
C24 C25 H25 119.8 . . ?
C24 C25 C26 120.4(5) . . ?
C26 C25 H25 119.8 . . ?
C25 C26 N8 118.3(6) . . ?
C25 C26 C27 120.8(5) . . ?
C27 C26 N8 120.9(6) . . ?
C34 O27 C35 125.9(4) . . ?
C22 C27 C26 119.9(5) . . ?
C22 C27 H27 120.0 . . ?
C26 C27 H27 120.0 . . ?
C33 C32 H32 121.0 . . ?
C31 C32 C33 118.0(5) . . ?
C31 C32 H32 121.0 . . ?
O21 C28 H28A 109.5 . . ?
O21 C28 H28B 109.5 . . ?
O21 C28 H28C 109.5 . . ?
H28A C28 H28B 109.5 . . ?
H28A C28 H28C 109.5 . . ?
H28B C28 H28C 109.5 . . ?
C30 C29 P2 116.2(4) . . ?
C30 C29 C34 120.5(5) . . ?
C34 C29 P2 122.7(4) . . ?
O16 C02A H02A 109.5 . . ?
O16 C02A H02B 109.5 . . ?
O16 C02A H02C 109.5 . . ?
H02A C02A H02B 109.5 . . ?
H02A C02A H02C 109.5 . . ?
H02B C02A H02C 109.5 . . ?
C33 C34 C29 116.4(5) . . ?
O27 C34 C33 129.3(5) . . ?
O27 C34 C29 114.3(5) . . ?
O27 C35 H35A 109.5 . . ?
O27 C35 H35B 109.5 . . ?
O27 C35 H35C 109.5 . . ?
H35A C35 H35B 109.5 . . ?
H35A C35 H35C 109.5 . . ?
H35B C35 H35C 109.5 . . ?

loop_
_geom_bond_atom_site_label_1
_geom_bond_atom_site_label_2
_geom_bond_distance
_geom_bond_site_symmetry_2
_geom_bond_publ_flag
P1 O1 1.480(3) . ?
P1 C1 1.802(5) . ?
P1 C15 1.808(5) . ?
P1 C8 1.821(5) . ?
P2 C36 1.809(5) . ?
P2 O22 1.469(3) . ?
P2 C22 1.818(5) . ?
P2 C29 1.818(5) . ?
O2 N2 1.221(5) . ?
N2 O3 1.228(5) . ?
N2 C5 1.454(6) . ?
N3 C10 1.456(7) . ?
N3 O8 1.216(6) . ?
N3 O7 1.218(6) . ?
N4 C12 1.469(7) . ?
N4 O10 1.212(6) . ?
N4 O9 1.186(6) . ?
N5 C17 1.465(7) . ?
N5 O12 1.186(6) . ?
N5 O13 1.185(6) . ?
N7 O17 1.209(5) . ?
N7 O18 1.219(5) . ?
N7 C24 1.472(6) . ?
N8 O19 1.186(6) . ?
N8 O20 1.177(6) . ?
N8 C26 1.461(7) . ?
N9 C31 1.487(7) . ?
N9 O24 1.206(6) . ?
N9 O23 1.198(6) . ?
C41 C36 1.400(7) . ?
C41 O32 1.350(6) . ?
C41 C40 1.396(7) . ?
C42 H42A 0.9600 . ?
C42 H42B 0.9600 . ?
C42 H42C 0.9600 . ?
C42 O32 1.386(7) . ?
C4 H4 0.9300 . ?
C4 C3 1.370(7) . ?
C4 C5 1.376(6) . ?
O5 N1 1.180(6) . ?
C10 C9 1.405(7) . ?
C10 C11 1.365(7) . ?
O11 C14 1.454(6) . ?
O11 C9 1.358(6) . ?
N11 C38 1.496(7) . ?
N11 O28 1.216(6) . ?
N11 O29 1.218(6) . ?
C33 N10 1.479(6) . ?
C33 C32 1.373(7) . ?
C33 C34 1.393(7) . ?
C7 H7A 0.9600 . ?
C7 H7B 0.9600 . ?
C7 H7C 0.9600 . ?
C7 O6 1.447(6) . ?
C36 C37 1.403(6) . ?
C12 C13 1.375(6) . ?
C12 C11 1.372(7) . ?
C6 H6 0.9300 . ?
C6 C1 1.378(6) . ?
C6 C5 1.381(6) . ?
C3 C2 1.396(6) . ?
C3 N1 1.482(7) . ?
O4 N1 1.219(6) . ?
C31 C30 1.373(7) . ?
C31 C32 1.369(7) . ?
C2 C1 1.411(6) . ?
C2 O6 1.333(5) . ?
C13 H13 0.9300 . ?
C13 C8 1.389(6) . ?
O14 N6 1.213(6) . ?
C14 H14A 0.9600 . ?
C14 H14B 0.9600 . ?
C14 H14C 0.9600 . ?
O15 N6 1.222(5) . ?
C15 C16 1.392(6) . ?
C15 C20 1.402(6) . ?
O16 C16 1.356(6) . ?
O16 C02A 1.446(6) . ?
C16 C17 1.385(7) . ?
C17 C18 1.380(7) . ?
C40 N12 1.489(8) . ?
C40 C39 1.387(7) . ?
N10 O25 1.174(5) . ?
N10 O26 1.149(5) . ?
C9 C8 1.399(6) . ?
C11 H11 0.9300 . ?
N12 O31 1.146(6) . ?
N12 O30 1.201(7) . ?
N6 C19 1.494(7) . ?
C18 H18 0.9300 . ?
C18 C19 1.364(7) . ?
C19 C20 1.369(6) . ?
C20 H20 0.9300 . ?
O21 C23 1.350(5) . ?
O21 C28 1.465(5) . ?
C22 C23 1.405(6) . ?
C22 C27 1.375(6) . ?
C30 H30 0.9300 . ?
C30 C29 1.379(6) . ?
C38 C39 1.368(7) . ?
C38 C37 1.369(7) . ?
C39 H39 0.9300 . ?
C37 H37 0.9300 . ?
C23 C24 1.407(6) . ?
C24 C25 1.364(6) . ?
C25 H25 0.9300 . ?
C25 C26 1.368(7) . ?
C26 C27 1.378(7) . ?
O27 C34 1.336(5) . ?
O27 C35 1.400(6) . ?
C27 H27 0.9300 . ?
C32 H32 0.9300 . ?
C28 H28A 0.9600 . ?
C28 H28B 0.9600 . ?
C28 H28C 0.9600 . ?
C29 C34 1.419(6) . ?
C02A H02A 0.9600 . ?
C02A H02B 0.9600 . ?
C02A H02C 0.9600 . ?
C35 H35A 0.9600 . ?
C35 H35B 0.9600 . ?
C35 H35C 0.9600 . ?

loop_
_geom_torsion_atom_site_label_1
_geom_torsion_atom_site_label_2
_geom_torsion_atom_site_label_3
_geom_torsion_atom_site_label_4
_geom_torsion
_geom_torsion_site_symmetry_1
_geom_torsion_site_symmetry_2
_geom_torsion_site_symmetry_3
_geom_torsion_site_symmetry_4
_geom_torsion_publ_flag
P1 C15 C16 O16 -8.3(6) . . . . ?
P1 C15 C16 C17 174.7(4) . . . . ?
P1 C15 C20 C19 -172.2(4) . . . . ?
O1 P1 C1 C6 2.3(5) . . . . ?
O1 P1 C1 C2 179.1(4) . . . . ?
O1 P1 C15 C16 -61.8(4) . . . . ?
O1 P1 C15 C20 110.9(4) . . . . ?
O1 P1 C8 C13 132.0(4) . . . . ?
O1 P1 C8 C9 -48.9(4) . . . . ?
P2 C36 C37 C38 168.9(4) . . . . ?
P2 C22 C23 O21 3.5(6) . . . . ?
P2 C22 C23 C24 176.6(3) . . . . ?
P2 C22 C27 C26 -176.6(4) . . . . ?
P2 C29 C34 C33 171.4(4) . . . . ?
P2 C29 C34 O27 -7.7(6) . . . . ?
O2 N2 C5 C4 163.0(5) . . . . ?
O2 N2 C5 C6 -11.4(7) . . . . ?
N3 C10 C9 O11 1.9(8) . . . . ?
N3 C10 C9 C8 178.0(5) . . . . ?
N3 C10 C11 C12 -176.1(5) . . . . ?
N4 C12 C13 C8 175.9(4) . . . . ?
N4 C12 C11 C10 -179.4(5) . . . . ?
N5 C17 C18 C19 -173.6(4) . . . . ?
N7 C24 C25 C26 174.4(5) . . . . ?
N8 C26 C27 C22 178.4(5) . . . . ?
N9 C31 C30 C29 176.3(5) . . . . ?
N9 C31 C32 C33 -175.8(5) . . . . ?
C41 C36 C37 C38 1.7(7) . . . . ?
C41 C40 N12 O31 64.4(10) . . . . ?
C41 C40 N12 O30 -118.0(7) . . . . ?
C41 C40 C39 C38 -0.1(8) . . . . ?
O3 N2 C5 C4 -20.0(7) . . . . ?
O3 N2 C5 C6 165.6(4) . . . . ?
C4 C3 C2 C1 1.9(7) . . . . ?
C4 C3 C2 O6 -178.5(5) . . . . ?
C4 C3 N1 O5 47.4(8) . . . . ?
C4 C3 N1 O4 -131.1(6) . . . . ?
C10 C9 C8 P1 179.1(4) . . . . ?
C10 C9 C8 C13 -1.7(7) . . . . ?
O11 C9 C8 P1 -4.5(6) . . . . ?
O11 C9 C8 C13 174.7(4) . . . . ?
N11 C38 C39 C40 -178.7(4) . . . . ?
N11 C38 C37 C36 177.9(4) . . . . ?
O8 N3 C10 C9 157.7(6) . . . . ?
O8 N3 C10 C11 -22.5(9) . . . . ?
C36 P2 C22 C23 171.7(4) . . . . ?
C36 P2 C22 C27 -13.0(5) . . . . ?
C36 P2 C29 C30 -129.0(4) . . . . ?
C36 P2 C29 C34 58.9(5) . . . . ?
C36 C41 O32 C42 -130.6(6) . . . . ?
C36 C41 C40 N12 -175.0(5) . . . . ?
C36 C41 C40 C39 1.0(8) . . . . ?
C12 C13 C8 P1 -177.6(4) . . . . ?
C12 C13 C8 C9 3.2(7) . . . . ?
O7 N3 C10 C9 -25.1(9) . . . . ?
O7 N3 C10 C11 154.7(6) . . . . ?
C3 C4 C5 N2 -174.3(4) . . . . ?
C3 C4 C5 C6 0.0(7) . . . . ?
C3 C2 C1 P1 -175.5(4) . . . . ?
C3 C2 C1 C6 1.2(7) . . . . ?
C3 C2 O6 C7 36.1(8) . . . . ?
C31 C30 C29 P2 -171.8(4) . . . . ?
C31 C30 C29 C34 0.5(8) . . . . ?
O32 C41 C36 P2 12.6(6) . . . . ?
O32 C41 C36 C37 -179.8(4) . . . . ?
O32 C41 C40 N12 2.9(9) . . . . ?
O32 C41 C40 C39 178.9(5) . . . . ?
C2 C3 N1 O5 -137.8(6) . . . . ?
C2 C3 N1 O4 43.7(8) . . . . ?
C1 P1 C15 C16 175.5(4) . . . . ?
C1 P1 C15 C20 -11.8(5) . . . . ?
C1 P1 C8 C13 -106.9(4) . . . . ?
C1 P1 C8 C9 72.3(4) . . . . ?
C1 C6 C5 N2 177.5(4) . . . . ?
C1 C6 C5 C4 3.1(7) . . . . ?
C1 C2 O6 C7 -144.3(5) . . . . ?
C13 C12 C11 C10 -2.1(8) . . . . ?
O14 N6 C19 C18 -2.8(7) . . . . ?
O14 N6 C19 C20 172.2(5) . . . . ?
C14 O11 C9 C10 -73.5(6) . . . . ?
C14 O11 C9 C8 110.3(5) . . . . ?
O15 N6 C19 C18 178.2(5) . . . . ?
O15 N6 C19 C20 -6.8(7) . . . . ?
C15 P1 C1 C6 124.9(4) . . . . ?
C15 P1 C1 C2 -58.3(5) . . . . ?
C15 P1 C8 C13 7.2(5) . . . . ?
C15 P1 C8 C9 -173.6(4) . . . . ?
C15 C16 C17 N5 172.5(5) . . . . ?
C15 C16 C17 C18 -2.9(8) . . . . ?
O16 C16 C17 N5 -4.2(8) . . . . ?
O16 C16 C17 C18 -179.6(5) . . . . ?
C16 C15 C20 C19 0.3(7) . . . . ?
C16 C17 C18 C19 1.9(8) . . . . ?
O17 N7 C24 C23 -1.0(7) . . . . ?
O17 N7 C24 C25 -176.2(5) . . . . ?
C17 C18 C19 N6 175.0(4) . . . . ?
C17 C18 C19 C20 0.2(8) . . . . ?
O18 N7 C24 C23 177.1(4) . . . . ?
O18 N7 C24 C25 1.9(7) . . . . ?
C40 C41 C36 P2 -169.4(4) . . . . ?
C40 C41 C36 C37 -1.7(8) . . . . ?
C40 C41 O32 C42 51.5(8) . . . . ?
N10 C33 C32 C31 178.6(5) . . . . ?
N10 C33 C34 O27 -0.4(8) . . . . ?
N10 C33 C34 C29 -179.3(5) . . . . ?
C9 C10 C11 C12 3.7(8) . . . . ?
O10 N4 C12 C13 -161.4(5) . . . . ?
O10 N4 C12 C11 16.0(7) . . . . ?
C11 C10 C9 O11 -178.0(5) . . . . ?
C11 C10 C9 C8 -1.8(8) . . . . ?
C11 C12 C13 C8 -1.4(7) . . . . ?
O12 N5 C17 C16 -20.0(9) . . . . ?
O12 N5 C17 C18 155.6(7) . . . . ?
N12 C40 C39 C38 176.0(5) . . . . ?
C5 C4 C3 C2 -2.5(8) . . . . ?
C5 C4 C3 N1 172.3(5) . . . . ?
C5 C6 C1 P1 173.2(3) . . . . ?
C5 C6 C1 C2 -3.7(7) . . . . ?
O6 C2 C1 P1 4.9(6) . . . . ?
O6 C2 C1 C6 -178.4(4) . . . . ?
N6 C19 C20 C15 -176.1(4) . . . . ?
C18 C19 C20 C15 -1.4(8) . . . . ?
O19 N8 C26 C25 -3.2(9) . . . . ?
O19 N8 C26 C27 178.9(6) . . . . ?
O20 N8 C26 C25 179.8(7) . . . . ?
O20 N8 C26 C27 1.9(9) . . . . ?
C20 C15 C16 O16 178.7(4) . . . . ?
C20 C15 C16 C17 1.7(7) . . . . ?
O21 C23 C24 N7 -2.3(7) . . . . ?
O21 C23 C24 C25 172.8(4) . . . . ?
O22 P2 C36 C41 65.6(4) . . . . ?
O22 P2 C36 C37 -101.9(4) . . . . ?
O22 P2 C22 C23 48.0(4) . . . . ?
O22 P2 C22 C27 -136.7(4) . . . . ?
O22 P2 C29 C30 -7.5(5) . . . . ?
O22 P2 C29 C34 -179.6(4) . . . . ?
C22 P2 C36 C41 -61.4(4) . . . . ?
C22 P2 C36 C37 131.1(4) . . . . ?
C22 P2 C29 C30 115.8(4) . . . . ?
C22 P2 C29 C34 -56.3(5) . . . . ?
C22 C23 C24 N7 -175.1(4) . . . . ?
C22 C23 C24 C25 0.0(7) . . . . ?
C8 P1 C1 C6 -121.2(4) . . . . ?
C8 P1 C1 C2 55.7(5) . . . . ?
C8 P1 C15 C16 65.0(4) . . . . ?
C8 P1 C15 C20 -122.3(4) . . . . ?
O9 N4 C12 C13 16.9(8) . . . . ?
O9 N4 C12 C11 -165.8(6) . . . . ?
C30 C31 C32 C33 1.7(8) . . . . ?
C30 C29 C34 C33 -0.4(7) . . . . ?
C30 C29 C34 O27 -179.5(4) . . . . ?
O13 N5 C17 C16 159.6(6) . . . . ?
O13 N5 C17 C18 -24.8(8) . . . . ?
N1 C3 C2 C1 -172.5(5) . . . . ?
N1 C3 C2 O6 7.0(8) . . . . ?
C39 C40 N12 O31 -111.7(8) . . . . ?
C39 C40 N12 O30 66.0(9) . . . . ?
C39 C38 C37 C36 -0.8(8) . . . . ?
O24 N9 C31 C30 -175.9(6) . . . . ?
O24 N9 C31 C32 1.7(9) . . . . ?
C37 C38 C39 C40 0.0(8) . . . . ?
C23 C22 C27 C26 -1.5(7) . . . . ?
C23 C24 C25 C26 -0.9(8) . . . . ?
C24 C25 C26 N8 -177.2(5) . . . . ?
C24 C25 C26 C27 0.7(8) . . . . ?
C25 C26 C27 C22 0.5(8) . . . . ?
O23 N9 C31 C30 0.7(9) . . . . ?
O23 N9 C31 C32 178.3(7) . . . . ?
C27 C22 C23 O21 -171.9(4) . . . . ?
C27 C22 C23 C24 1.2(7) . . . . ?
O28 N11 C38 C39 -166.7(5) . . . . ?
O28 N11 C38 C37 14.5(7) . . . . ?
C32 C33 N10 O25 80.1(7) . . . . ?
C32 C33 N10 O26 -92.1(7) . . . . ?
C32 C33 C34 O27 179.9(5) . . . . ?
C32 C33 C34 C29 1.0(7) . . . . ?
C32 C31 C30 C29 -1.2(8) . . . . ?
C28 O21 C23 C22 -103.5(5) . . . . ?
C28 O21 C23 C24 83.7(6) . . . . ?
O29 N11 C38 C39 12.2(7) . . . . ?
O29 N11 C38 C37 -166.6(5) . . . . ?
C29 P2 C36 C41 -172.4(4) . . . . ?
C29 P2 C36 C37 20.1(5) . . . . ?
C29 P2 C22 C23 -72.0(4) . . . . ?
C29 P2 C22 C27 103.2(4) . . . . ?
C02A O16 C16 C15 110.3(5) . . . . ?
C02A O16 C16 C17 -72.9(6) . . . . ?
C34 C33 N10 O25 -99.6(7) . . . . ?
C34 C33 N10 O26 88.2(8) . . . . ?
C34 C33 C32 C31 -1.7(8) . . . . ?
C35 O27 C34 C33 -3.4(9) . . . . ?
C35 O27 C34 C29 175.5(5) . . . . ?

loop_
_exptl_oxdiff_crystal_face_indexfrac_h
_exptl_oxdiff_crystal_face_indexfrac_k
_exptl_oxdiff_crystal_face_indexfrac_l
_exptl_oxdiff_crystal_face_x
_exptl_oxdiff_crystal_face_y
_exptl_oxdiff_crystal_face_z
0.0004 1.0000 -0.0005 0.0284 0.0187 0.0155
-0.0004 -1.0000 0.0005 -0.0284 -0.0187 -0.0155
-0.0008 -0.0000 -0.9997 -0.0132 -0.0098 0.0361
-0.0000 1.9999 -1.0006 0.0436 0.0276 0.0671
0.0004 -0.9999 1.0002 -0.0152 -0.0089 -0.0516
0.0000 -1.9999 1.0006 -0.0436 -0.0276 -0.0671
1.0022 0.9986 1.9981 0.0357 0.0803 -0.0725
-1.0022 -0.9986 -1.9981 -0.0357 -0.0803 0.0725
-1.0009 -1.9985 0.0018 -0.0377 -0.0794 -0.0152
1.0005 0.9986 -0.0013 0.0093 0.0606 -0.0003
-1.0005 -0.9986 0.0013 -0.0093 -0.0606 0.0003
-1.9999 -0.9972 1.0019 0.0230 -0.0927 -0.0201
1.9999 0.9972 -1.0019 -0.0230 0.0927 0.0201
-0.9993 0.0014 1.0006 0.0323 -0.0321 -0.0203
0.9993 -0.0014 -1.0006 -0.0323 0.0321 0.0203
-1.0006 1.0013 -0.9993 0.0343 -0.0330 0.0674
-1.9999 1.0027 0.0012 0.0666 -0.0651 0.0471
0.0012 1.0000 0.9993 0.0416 0.0286 -0.0206
